data_1502280
loop_
_publ_author_name
'Korovina, Nadezhda V.'
'Chang, Michael L.'
'Nguyen, Trang T.'
'Fernandez, Ramiro'
'Walker, Heather J.'
'Olmstead, Marilyn M.'
'Gherman, Benjamin F.'
'Spence, John D.'

_publ_section_title
;
 Syntheses and reactivity of naphthalenyl-substituted arenediynes.
;
_journal_issue 14
_journal_name_full 'Organic letters'
_journal_page_first 3660
_journal_page_last 3663
_journal_paper_doi 10.1021/ol201317w
_journal_volume 13
_journal_year 2011
_chemical_formula_moiety 'C30 H18'
_chemical_formula_sum 'C30 H18'
_chemical_formula_weight 378.44
_chemical_name_common 'Compound 1'
_chemical_name_systematic
; 
 ? 
;
_space_group_IT_number 2
_symmetry_cell_setting triclinic
_symmetry_space_group_name_Hall '-P 1'
_symmetry_space_group_name_H-M 'P -1'
_atom_sites_solution_hydrogens geom
_atom_sites_solution_primary direct
_atom_sites_solution_secondary difmap
_audit_creation_method SHELXL-97
_cell_angle_alpha 104.297(4)
_cell_angle_beta 97.447(4)
_cell_angle_gamma 117.915(4)
_cell_formula_units_Z 2
_cell_length_a 10.4374(4)
_cell_length_b 10.5171(4)
_cell_length_c 11.0370(5)
_cell_measurement_reflns_used 9133
_cell_measurement_temperature 90(2)
_cell_measurement_theta_max 31.5
_cell_measurement_theta_min 3.1
_cell_volume 993.96(9)
_computing_cell_refinement 'SAINT (Bruker, 2006)'
_computing_data_collection 'Apex2 (Bruker, 2006)'
_computing_data_reduction SAINT
_computing_molecular_graphics 'SHELXTL 5.1 (Sheldrick, 1994)'
_computing_publication_material 'SHELXL97 (Sheldrick, 1997)'
_computing_structure_refinement 'SHELXL97 (Sheldrick, 1997)'
_computing_structure_solution 'SHELXS-97 (Sheldrick, 1997)'
_diffrn_ambient_temperature 90(2)
_diffrn_detector_area_resol_mean 8.3
_diffrn_measured_fraction_theta_full 0.995
_diffrn_measured_fraction_theta_max 0.995
_diffrn_measurement_device_type 'Bruker SMART Apex II'
_diffrn_measurement_method \w
_diffrn_radiation_monochromator graphite
_diffrn_radiation_source 'fine-focus sealed tube'
_diffrn_radiation_type MoK\a
_diffrn_radiation_wavelength 0.71073
_diffrn_reflns_av_R_equivalents 0.0149
_diffrn_reflns_av_sigmaI/netI 0.0163
_diffrn_reflns_limit_h_max 14
_diffrn_reflns_limit_h_min -14
_diffrn_reflns_limit_k_max 14
_diffrn_reflns_limit_k_min -14
_diffrn_reflns_limit_l_max 15
_diffrn_reflns_limit_l_min -15
_diffrn_reflns_number 14183
_diffrn_reflns_theta_full 28.99
_diffrn_reflns_theta_max 28.99
_diffrn_reflns_theta_min 3.13
_diffrn_standards_number 0
_exptl_absorpt_coefficient_mu 0.072
_exptl_absorpt_correction_T_max 0.991
_exptl_absorpt_correction_T_min 0.962
_exptl_absorpt_correction_type multi-scan
_exptl_absorpt_process_details 'SADABS 2.10 (Sheldrick, 2003)'
_exptl_crystal_colour colorless
_exptl_crystal_density_diffrn 1.264
_exptl_crystal_density_method 'not measured'
_exptl_crystal_description needle
_exptl_crystal_F_000 396
_exptl_crystal_size_max 0.54
_exptl_crystal_size_mid 0.19
_exptl_crystal_size_min 0.12
_refine_diff_density_max 0.386
_refine_diff_density_min -0.194
_refine_diff_density_rms 0.043
_refine_ls_extinction_method none
_refine_ls_goodness_of_fit_ref 1.000
_refine_ls_hydrogen_treatment constr
_refine_ls_matrix_type full
_refine_ls_number_parameters 271
_refine_ls_number_reflns 5254
_refine_ls_number_restraints 0
_refine_ls_restrained_S_all 1.000
_refine_ls_R_factor_all 0.0440
_refine_ls_R_factor_gt 0.0400
_refine_ls_shift/su_max 0.000
_refine_ls_shift/su_mean 0.000
_refine_ls_structure_factor_coef Fsqd
_refine_ls_weighting_details 'calc w=1/[\s^2^(Fo^2^)+(0.0762P)^2^+0.2321P] where P=(Fo^2^+2Fc^2^)/3'
_refine_ls_weighting_scheme calc
_refine_ls_wR_factor_gt 0.1162
_refine_ls_wR_factor_ref 0.1209
_reflns_number_gt 4728
_reflns_number_total 5254
_reflns_threshold_expression I>2\s(I)
_cod_data_source_file ol201317w_si_002.cif
_cod_data_source_block mn1828
_cod_database_code 1502280

loop_
_symmetry_equiv_pos_as_xyz
'x, y, z'
'-x, -y, -z'

loop_
_atom_site_label
_atom_site_type_symbol
_atom_site_fract_x
_atom_site_fract_y
_atom_site_fract_z
_atom_site_U_iso_or_equiv
_atom_site_adp_type
_atom_site_occupancy
_atom_site_symmetry_multiplicity
_atom_site_calc_flag
_atom_site_refinement_flags
C1 C 0.17489(9) -0.13587(9) 0.22917(8) 0.01664(17) Uani 1 1 d .
C2 C 0.28047(10) -0.06956(10) 0.35433(9) 0.01984(18) Uani 1 1 d .
H2 H 0.3551 0.0369 0.3868 0.024 Uiso 1 1 calc R
C3 C 0.27566(11) -0.15770(11) 0.42869(9) 0.02390(19) Uani 1 1 d .
H3 H 0.3467 -0.1118 0.5124 0.029 Uiso 1 1 calc R
C4 C 0.16563(11) -0.31656(11) 0.38164(10) 0.0248(2) Uani 1 1 d .
H4 H 0.1632 -0.3768 0.4338 0.030 Uiso 1 1 calc R
C5 C 0.06265(10) -0.38386(10) 0.26140(9) 0.02202(19) Uani 1 1 d .
H5 H -0.0106 -0.4907 0.2307 0.026 Uiso 1 1 calc R
C6 C 0.06387(9) -0.29591(9) 0.18174(9) 0.01769(17) Uani 1 1 d .
C7 C -0.04127(10) -0.36293(10) 0.05645(9) 0.02144(19) Uani 1 1 d .
H7 H -0.1170 -0.4690 0.0251 0.026 Uiso 1 1 calc R
C8 C -0.03485(10) -0.27640(10) -0.01994(9) 0.02279(19) Uani 1 1 d .
H8 H -0.1050 -0.3234 -0.1042 0.027 Uiso 1 1 calc R
C9 C 0.07514(10) -0.11813(10) 0.02563(9) 0.02063(18) Uani 1 1 d .
H9 H 0.0792 -0.0597 -0.0287 0.025 Uiso 1 1 calc R
C10 C 0.17699(9) -0.04722(9) 0.14839(8) 0.01742(17) Uani 1 1 d .
C11 C 0.28290(10) 0.11547(10) 0.19752(9) 0.01925(18) Uani 1 1 d .
C12 C 0.37098(10) 0.25177(10) 0.24456(9) 0.01949(18) Uani 1 1 d .
C13 C 0.47820(10) 0.41384(10) 0.30055(8) 0.01808(17) Uani 1 1 d .
C14 C 0.42960(10) 0.51858(10) 0.32667(9) 0.02191(19) Uani 1 1 d .
H14 H 0.3244 0.4818 0.3075 0.026 Uiso 1 1 calc R
C15 C 0.53347(11) 0.67559(10) 0.38028(9) 0.02319(19) Uani 1 1 d .
H15 H 0.4991 0.7456 0.3971 0.028 Uiso 1 1 calc R
C16 C 0.68798(10) 0.73063(10) 0.40940(9) 0.02155(18) Uani 1 1 d .
H16 H 0.7588 0.8381 0.4463 0.026 Uiso 1 1 calc R
C17 C 0.73875(10) 0.62877(10) 0.38459(9) 0.01935(18) Uani 1 1 d .
H17 H 0.8443 0.6671 0.4043 0.023 Uiso 1 1 calc R
C18 C 0.63551(10) 0.46975(9) 0.33061(8) 0.01681(17) Uani 1 1 d .
C19 C 0.68702(9) 0.36387(10) 0.30657(8) 0.01819(17) Uani 1 1 d .
C20 C 0.72865(9) 0.27358(10) 0.28698(8) 0.01809(17) Uani 1 1 d .
C21 C 0.77591(10) 0.16411(10) 0.26551(8) 0.01714(17) Uani 1 1 d .
C22 C 0.92466(10) 0.21020(10) 0.32051(9) 0.02002(18) Uani 1 1 d .
H22 H 0.9960 0.3155 0.3698 0.024 Uiso 1 1 calc R
C23 C 0.97154(10) 0.10276(11) 0.30428(9) 0.02195(19) Uani 1 1 d .
H23 H 1.0736 0.1360 0.3436 0.026 Uiso 1 1 calc R
C24 C 0.87049(10) -0.04941(11) 0.23205(9) 0.02177(18) Uani 1 1 d .
H24 H 0.9031 -0.1209 0.2225 0.026 Uiso 1 1 calc R
C25 C 0.71763(10) -0.10143(10) 0.17135(9) 0.01884(18) Uani 1 1 d .
C26 C 0.61271(11) -0.25752(10) 0.09275(10) 0.02356(19) Uani 1 1 d .
H26 H 0.6451 -0.3293 0.0792 0.028 Uiso 1 1 calc R
C27 C 0.46528(11) -0.30586(10) 0.03622(10) 0.0246(2) Uani 1 1 d .
H27 H 0.3966 -0.4104 -0.0171 0.029 Uiso 1 1 calc R
C28 C 0.41511(10) -0.20083(10) 0.05699(9) 0.02179(19) Uani 1 1 d .
H28 H 0.3122 -0.2356 0.0190 0.026 Uiso 1 1 calc R
C29 C 0.51407(10) -0.04870(10) 0.13174(9) 0.01892(17) Uani 1 1 d .
H29 H 0.4791 0.0210 0.1449 0.023 Uiso 1 1 calc R
C30 C 0.66802(9) 0.00516(9) 0.18939(8) 0.01662(17) Uani 1 1 d .

loop_
_atom_site_aniso_label
_atom_site_aniso_U_11
_atom_site_aniso_U_22
_atom_site_aniso_U_33
_atom_site_aniso_U_23
_atom_site_aniso_U_13
_atom_site_aniso_U_12
C1 0.0143(4) 0.0152(4) 0.0195(4) 0.0039(3) 0.0057(3) 0.0079(3)
C2 0.0169(4) 0.0185(4) 0.0200(4) 0.0029(3) 0.0044(3) 0.0083(3)
C3 0.0239(4) 0.0280(5) 0.0196(4) 0.0067(4) 0.0053(3) 0.0145(4)
C4 0.0301(5) 0.0260(5) 0.0256(5) 0.0130(4) 0.0120(4) 0.0172(4)
C5 0.0232(4) 0.0171(4) 0.0277(4) 0.0088(3) 0.0115(3) 0.0104(3)
C6 0.0153(4) 0.0153(4) 0.0214(4) 0.0041(3) 0.0061(3) 0.0080(3)
C7 0.0155(4) 0.0150(4) 0.0257(4) 0.0012(3) 0.0027(3) 0.0055(3)
C8 0.0186(4) 0.0205(4) 0.0213(4) 0.0013(3) -0.0005(3) 0.0087(3)
C9 0.0194(4) 0.0194(4) 0.0221(4) 0.0061(3) 0.0039(3) 0.0104(3)
C10 0.0145(4) 0.0149(4) 0.0214(4) 0.0044(3) 0.0052(3) 0.0075(3)
C11 0.0171(4) 0.0185(4) 0.0223(4) 0.0066(3) 0.0057(3) 0.0097(3)
C12 0.0180(4) 0.0182(4) 0.0223(4) 0.0063(3) 0.0056(3) 0.0099(3)
C13 0.0185(4) 0.0152(4) 0.0182(4) 0.0044(3) 0.0038(3) 0.0081(3)
C14 0.0189(4) 0.0193(4) 0.0243(4) 0.0031(3) 0.0026(3) 0.0106(3)
C15 0.0254(4) 0.0180(4) 0.0249(4) 0.0030(3) 0.0032(3) 0.0135(4)
C16 0.0232(4) 0.0136(4) 0.0222(4) 0.0029(3) 0.0032(3) 0.0079(3)
C17 0.0178(4) 0.0155(4) 0.0201(4) 0.0036(3) 0.0033(3) 0.0070(3)
C18 0.0184(4) 0.0140(4) 0.0161(4) 0.0038(3) 0.0039(3) 0.0079(3)
C19 0.0168(4) 0.0151(4) 0.0187(4) 0.0044(3) 0.0032(3) 0.0065(3)
C20 0.0165(4) 0.0156(4) 0.0183(4) 0.0045(3) 0.0037(3) 0.0064(3)
C21 0.0182(4) 0.0165(4) 0.0176(4) 0.0061(3) 0.0061(3) 0.0094(3)
C22 0.0186(4) 0.0190(4) 0.0205(4) 0.0051(3) 0.0051(3) 0.0092(3)
C23 0.0184(4) 0.0264(4) 0.0234(4) 0.0085(4) 0.0059(3) 0.0135(4)
C24 0.0223(4) 0.0231(4) 0.0272(4) 0.0105(3) 0.0101(3) 0.0158(4)
C25 0.0204(4) 0.0179(4) 0.0218(4) 0.0081(3) 0.0089(3) 0.0113(3)
C26 0.0256(4) 0.0166(4) 0.0307(5) 0.0069(4) 0.0108(4) 0.0126(4)
C27 0.0244(4) 0.0155(4) 0.0283(5) 0.0037(3) 0.0080(4) 0.0081(3)
C28 0.0183(4) 0.0187(4) 0.0245(4) 0.0050(3) 0.0056(3) 0.0081(3)
C29 0.0179(4) 0.0173(4) 0.0215(4) 0.0058(3) 0.0062(3) 0.0095(3)
C30 0.0178(4) 0.0159(4) 0.0175(4) 0.0061(3) 0.0067(3) 0.0092(3)

loop_
_atom_type_symbol
_atom_type_description
_atom_type_scat_dispersion_real
_atom_type_scat_dispersion_imag
_atom_type_scat_source
C C 0.0033 0.0016 'International Tables Vol C Tables 4.2.6.8 and 6.1.1.4'
H H 0.0000 0.0000 'International Tables Vol C Tables 4.2.6.8 and 6.1.1.4'

loop_
_geom_angle_atom_site_label_1
_geom_angle_atom_site_label_2
_geom_angle_atom_site_label_3
_geom_angle
C2 C1 C6 118.96(8)
C2 C1 C10 122.18(8)
C6 C1 C10 118.85(8)
C3 C2 C1 120.67(8)
C3 C2 H2 119.7
C1 C2 H2 119.7
C2 C3 C4 120.41(8)
C2 C3 H3 119.8
C4 C3 H3 119.8
C5 C4 C3 120.32(9)
C5 C4 H4 119.8
C3 C4 H4 119.8
C4 C5 C6 120.84(8)
C4 C5 H5 119.6
C6 C5 H5 119.6
C7 C6 C5 122.00(8)
C7 C6 C1 119.20(8)
C5 C6 C1 118.80(8)
C8 C7 C6 120.81(8)
C8 C7 H7 119.6
C6 C7 H7 119.6
C7 C8 C9 120.48(8)
C7 C8 H8 119.8
C9 C8 H8 119.8
C10 C9 C8 120.67(8)
C10 C9 H9 119.7
C8 C9 H9 119.7
C9 C10 C11 120.54(8)
C9 C10 C1 119.95(8)
C11 C10 C1 119.49(8)
C12 C11 C10 176.85(9)
C11 C12 C13 178.97(9)
C14 C13 C18 119.21(8)
C14 C13 C12 120.74(8)
C18 C13 C12 120.05(8)
C15 C14 C13 120.73(8)
C15 C14 H14 119.6
C13 C14 H14 119.6
C14 C15 C16 120.09(8)
C14 C15 H15 120.0
C16 C15 H15 120.0
C17 C16 C15 120.16(8)
C17 C16 H16 119.9
C15 C16 H16 119.9
C16 C17 C18 120.56(8)
C16 C17 H17 119.7
C18 C17 H17 119.7
C17 C18 C13 119.25(8)
C17 C18 C19 120.89(8)
C13 C18 C19 119.86(7)
C20 C19 C18 179.06(9)
C19 C20 C21 178.56(9)
C22 C21 C20 120.21(8)
C22 C21 C30 119.77(8)
C20 C21 C30 120.00(7)
C21 C22 C23 120.85(8)
C21 C22 H22 119.6
C23 C22 H22 119.6
C24 C23 C22 120.33(8)
C24 C23 H23 119.8
C22 C23 H23 119.8
C23 C24 C25 120.82(8)
C23 C24 H24 119.6
C25 C24 H24 119.6
C26 C25 C24 121.61(8)
C26 C25 C30 118.98(8)
C24 C25 C30 119.41(8)
C27 C26 C25 120.75(8)
C27 C26 H26 119.6
C25 C26 H26 119.6
C26 C27 C28 120.24(8)
C26 C27 H27 119.9
C28 C27 H27 119.9
C29 C28 C27 120.46(8)
C29 C28 H28 119.8
C27 C28 H28 119.8
C28 C29 C30 120.51(8)
C28 C29 H29 119.7
C30 C29 H29 119.7
C29 C30 C25 119.02(8)
C29 C30 C21 122.19(8)
C25 C30 C21 118.79(8)

loop_
_geom_bond_atom_site_label_1
_geom_bond_atom_site_label_2
_geom_bond_distance
C1 C2 1.4209(12)
C1 C6 1.4252(11)
C1 C10 1.4356(12)
C2 C3 1.3705(13)
C2 H2 0.9500
C3 C4 1.4143(13)
C3 H3 0.9500
C4 C5 1.3680(14)
C4 H4 0.9500
C5 C6 1.4221(12)
C5 H5 0.9500
C6 C7 1.4192(12)
C7 C8 1.3712(13)
C7 H7 0.9500
C8 C9 1.4104(12)
C8 H8 0.9500
C9 C10 1.3811(12)
C9 H9 0.9500
C10 C11 1.4349(11)
C11 C12 1.2018(13)
C12 C13 1.4332(11)
C13 C14 1.3993(12)
C13 C18 1.4177(12)
C14 C15 1.3883(12)
C14 H14 0.9500
C15 C16 1.3924(13)
C15 H15 0.9500
C16 C17 1.3884(12)
C16 H16 0.9500
C17 C18 1.4026(11)
C17 H17 0.9500
C18 C19 1.4322(11)
C19 C20 1.2027(13)
C20 C21 1.4325(11)
C21 C22 1.3855(12)
C21 C30 1.4377(11)
C22 C23 1.4102(12)
C22 H22 0.9500
C23 C24 1.3714(13)
C23 H23 0.9500
C24 C25 1.4206(13)
C24 H24 0.9500
C25 C26 1.4191(12)
C25 C30 1.4228(11)
C26 C27 1.3703(14)
C26 H26 0.9500
C27 C28 1.4123(13)
C27 H27 0.9500
C28 C29 1.3738(12)
C28 H28 0.9500
C29 C30 1.4186(12)
C29 H29 0.9500

loop_
_cod_related_entry_id
_cod_related_entry_database
_cod_related_entry_code
1 ChemSpider 11428438
